data_4077518
loop_
_publ_author_name
'Denis, Rapha\"el'
'Toupet, Lo\"ic'
'Paul, Fr\'ed\'eric'
'Lapinte, Claude'

_publ_contact_author
;
Toupet Loic
G.M.C.M.-UMR6626
Universite de Rennes
Campus de Beaulieu
35042 RENNES cedex , FRANCE
;
_publ_section_title
;
 Electron-Rich Piano-Stool Iron \s-Acetylides Bearing a Functional Aryl
 Group. Synthesis and Characterization of Iron(II) and Iron(III)
 Complexes&#x2020;
;
_journal_issue 21
_journal_name_full Organometallics
_journal_page_first 4240
_journal_paper_doi 10.1021/om000325o
_journal_volume 19
_journal_year 2000
_chemical_formula_sum 'C44 H43 Fe N O2 P2'
_chemical_formula_weight 735.58
_chemical_name_systematic
;
 ?
;
_space_group_IT_number 2
_symmetry_cell_setting triclinic
_symmetry_space_group_name_Hall '-P 1'
_symmetry_space_group_name_H-M 'P -1'
_atom_sites_solution_hydrogens geom
_atom_sites_solution_primary direct
_atom_sites_solution_secondary difmap
_audit_creation_method SHELXL-97
_cell_angle_alpha 95.110(2)
_cell_angle_beta 105.910(2)
_cell_angle_gamma 116.590(3)
_cell_formula_units_Z 2
_cell_length_a 12.131(3)
_cell_length_b 12.190(3)
_cell_length_c 15.223(2)
_cell_measurement_temperature 293(2)
_cell_volume 1876.3(7)
_computing_structure_refinement 'SHELXL-97 (Sheldrick, 1997)'
_computing_structure_solution 'SHELXS-97 (Sheldrick, 1990)'
_diffrn_ambient_temperature 293(2)
_diffrn_measured_fraction_theta_full 0.992
_diffrn_measured_fraction_theta_max 0.992
_diffrn_radiation_monochromator graphite
_diffrn_radiation_source 'fine-focus sealed tube'
_diffrn_radiation_type MoK\a
_diffrn_radiation_wavelength 0.71069
_diffrn_reflns_av_R_equivalents 0.0143
_diffrn_reflns_av_sigmaI/netI 0.0330
_diffrn_reflns_limit_h_max 13
_diffrn_reflns_limit_h_min 0
_diffrn_reflns_limit_k_max 12
_diffrn_reflns_limit_k_min -14
_diffrn_reflns_limit_l_max 17
_diffrn_reflns_limit_l_min -18
_diffrn_reflns_number 6872
_diffrn_reflns_theta_full 24.97
_diffrn_reflns_theta_max 24.97
_diffrn_reflns_theta_min 1.44
_exptl_absorpt_coefficient_mu 0.525
_exptl_crystal_colour black
_exptl_crystal_density_diffrn 1.302
_exptl_crystal_density_method 'not measured'
_exptl_crystal_description block
_exptl_crystal_F_000 772
_exptl_crystal_size_max 0.45
_exptl_crystal_size_mid 0.35
_exptl_crystal_size_min 0.35
_refine_diff_density_max 0.331
_refine_diff_density_min -0.307
_refine_diff_density_rms 0.052
_refine_ls_extinction_coef 0.0122(10)
_refine_ls_extinction_expression Fc^*^=kFc[1+0.001xFc^2^\l^3^/sin(2\q)]^-1/4^
_refine_ls_extinction_method SHELXL
_refine_ls_goodness_of_fit_ref 1.036
_refine_ls_hydrogen_treatment mixed
_refine_ls_matrix_type full
_refine_ls_number_parameters 452
_refine_ls_number_reflns 6533
_refine_ls_number_restraints 0
_refine_ls_restrained_S_all 1.036
_refine_ls_R_factor_all 0.0650
_refine_ls_R_factor_gt 0.0381
_refine_ls_shift/su_max 0.001
_refine_ls_shift/su_mean 0.000
_refine_ls_structure_factor_coef Fsqd
_refine_ls_weighting_details 'calc w=1/[\s^2^(Fo^2^)+(0.0600P)^2^+0.7368P] where P=(Fo^2^+2Fc^2^)/3'
_refine_ls_weighting_scheme calc
_refine_ls_wR_factor_gt 0.0988
_refine_ls_wR_factor_ref 0.1080
_reflns_number_gt 4999
_reflns_number_total 6533
_reflns_threshold_expression >2sigma(I)
_cod_data_source_file om000325o.cif
_cod_data_source_block compound_3a
_cod_depositor_comments
;
The following automatic conversions were performed:
'_atom_site_symetry_multiplicity' tag replaced with
'_atom_site_symmetry_multiplicity'.

Automatic conversion script
Id: cif_correct_tags 1440 2010-10-19 06:21:57Z saulius 

The following automatic conversions were performed:

'_symmetry_cell_setting' value 'Triclinic' changed to 'triclinic'
according to /home/saulius/struct/CIF-dictionaries/cif_core.dic
dictionary named 'cif_core.dic' version 2.4.2 from 2011-04-26.

Automatic conversion script
Id: cif_fix_values 1715 2011-07-08 13:25:40Z adriana 
;
_cod_original_sg_symbol_H-M P-1
_cod_database_code 4077518

loop_
_symmetry_equiv_pos_as_xyz
'x, y, z'
'-x, -y, -z'

loop_
_atom_site_label
_atom_site_type_symbol
_atom_site_fract_x
_atom_site_fract_y
_atom_site_fract_z
_atom_site_U_iso_or_equiv
_atom_site_adp_type
_atom_site_occupancy
_atom_site_symmetry_multiplicity
_atom_site_calc_flag
_atom_site_refinement_flags
Fe1 Fe 0.59493(3) 0.35306(3) 0.75557(2) 0.03168(12) Uani 1 1 d .
P1 P 0.49971(6) 0.46865(6) 0.73027(4) 0.03274(16) Uani 1 1 d .
P2 P 0.72992(6) 0.47216(6) 0.69023(4) 0.03372(17) Uani 1 1 d .
O1 O 0.0696(3) -0.0355(4) 0.11986(19) 0.1072(11) Uani 1 1 d .
O2 O -0.0844(3) -0.0585(4) 0.1704(2) 0.1119(12) Uani 1 1 d .
N1 N 0.0300(3) -0.0251(3) 0.1836(2) 0.0664(8) Uani 1 1 d .
C1 C 0.7129(3) 0.3739(3) 0.89448(18) 0.0444(7) Uani 1 1 d .
C2 C 0.7123(3) 0.2808(3) 0.8303(2) 0.0448(7) Uani 1 1 d .
C3 C 0.5811(3) 0.1820(3) 0.7861(2) 0.0456(7) Uani 1 1 d .
C4 C 0.4991(3) 0.2149(3) 0.8216(2) 0.0465(7) Uani 1 1 d .
C5 C 0.5814(3) 0.3313(3) 0.88965(19) 0.0443(7) Uani 1 1 d .
C6 C 0.8333(3) 0.4841(3) 0.9668(2) 0.0643(9) Uani 1 1 d .
H6A H 0.9102 0.4931 0.9548 0.077 Uiso 1 1 calc R
H6B H 0.8389 0.4697 1.0285 0.077 Uiso 1 1 calc R
H6C H 0.8279 0.5599 0.9635 0.077 Uiso 1 1 calc R
C7 C 0.8327(3) 0.2785(4) 0.8244(2) 0.0625(9) Uani 1 1 d .
H7A H 0.9097 0.3573 0.8610 0.075 Uiso 1 1 calc R
H7B H 0.8273 0.2665 0.7598 0.075 Uiso 1 1 calc R
H7C H 0.8382 0.2102 0.8485 0.075 Uiso 1 1 calc R
C8 C 0.5351(4) 0.0599(3) 0.7195(3) 0.0685(10) Uani 1 1 d .
H8A H 0.4410 0.0097 0.6999 0.082 Uiso 1 1 calc R
H8B H 0.5749 0.0145 0.7505 0.082 Uiso 1 1 calc R
H8C H 0.5597 0.0768 0.6654 0.082 Uiso 1 1 calc R
C9 C 0.3546(3) 0.1324(4) 0.7966(3) 0.0718(10) Uani 1 1 d .
H9A H 0.3237 0.0588 0.7480 0.086 Uiso 1 1 calc R
H9B H 0.3102 0.1784 0.7744 0.086 Uiso 1 1 calc R
H9C H 0.3366 0.1069 0.8512 0.086 Uiso 1 1 calc R
C10 C 0.5409(4) 0.3905(4) 0.9560(2) 0.0639(9) Uani 1 1 d .
H10A H 0.6152 0.4695 0.9950 0.077 Uiso 1 1 calc R
H10B H 0.5093 0.3347 0.9949 0.077 Uiso 1 1 calc R
H10C H 0.4721 0.4050 0.9205 0.077 Uiso 1 1 calc R
C11 C 0.6706(3) 0.5777(3) 0.64061(19) 0.0412(6) Uani 1 1 d .
H11A H 0.7207 0.6611 0.6835 0.049 Uiso 1 1 calc R
H11B H 0.6841 0.5861 0.5811 0.049 Uiso 1 1 calc R
C12 C 0.5252(3) 0.5241(3) 0.62531(18) 0.0377(6) Uani 1 1 d .
H12A H 0.4721 0.4545 0.5694 0.045 Uiso 1 1 calc R
H12B H 0.5003 0.5889 0.6172 0.045 Uiso 1 1 calc R
C13 C 0.5545(3) 0.6199(3) 0.81059(18) 0.0390(6) Uani 1 1 d .
C14 C 0.4837(3) 0.6847(3) 0.7939(2) 0.0499(7) Uani 1 1 d .
H14 H 0.4056 0.6500 0.7425 0.060 Uiso 1 1 calc R
C15 C 0.5290(4) 0.8002(3) 0.8532(3) 0.0665(10) Uani 1 1 d .
H15 H 0.4800 0.8416 0.8425 0.080 Uiso 1 1 calc R
C16 C 0.6444(5) 0.8535(3) 0.9269(3) 0.0762(12) Uani 1 1 d .
H16 H 0.6747 0.9318 0.9660 0.091 Uiso 1 1 calc R
C17 C 0.7168(4) 0.7929(4) 0.9442(2) 0.0716(11) Uani 1 1 d .
H17 H 0.7965 0.8302 0.9944 0.086 Uiso 1 1 calc R
C18 C 0.6708(3) 0.6755(3) 0.8862(2) 0.0518(7) Uani 1 1 d .
H18 H 0.7193 0.6338 0.8988 0.062 Uiso 1 1 calc R
C19 C 0.3220(3) 0.3956(3) 0.70374(18) 0.0376(6) Uani 1 1 d .
C20 C 0.2319(3) 0.3346(3) 0.6137(2) 0.0479(7) Uani 1 1 d .
H20 H 0.2613 0.3299 0.5639 0.058 Uiso 1 1 calc R
C21 C 0.0975(3) 0.2800(3) 0.5966(2) 0.0607(9) Uani 1 1 d .
H21 H 0.0378 0.2403 0.5353 0.073 Uiso 1 1 calc R
C22 C 0.0528(3) 0.2844(3) 0.6690(3) 0.0641(9) Uani 1 1 d .
H22 H -0.0372 0.2479 0.6571 0.077 Uiso 1 1 calc R
C23 C 0.1401(3) 0.3424(3) 0.7588(3) 0.0630(9) Uani 1 1 d .
H23 H 0.1096 0.3442 0.8084 0.076 Uiso 1 1 calc R
C24 C 0.2735(3) 0.3984(3) 0.7763(2) 0.0531(8) Uani 1 1 d .
H24 H 0.3322 0.4387 0.8378 0.064 Uiso 1 1 calc R
C25 C 0.7478(3) 0.3936(3) 0.58937(18) 0.0411(6) Uani 1 1 d .
C26 C 0.7042(3) 0.2651(3) 0.5718(2) 0.0475(7) Uani 1 1 d .
H26 H 0.6649 0.2182 0.6102 0.057 Uiso 1 1 calc R
C27 C 0.7188(3) 0.2058(3) 0.4970(2) 0.0617(9) Uani 1 1 d .
H27 H 0.6897 0.1194 0.4860 0.074 Uiso 1 1 calc R
C28 C 0.7756(4) 0.2732(4) 0.4393(2) 0.0715(11) Uani 1 1 d .
H28 H 0.7841 0.2328 0.3889 0.086 Uiso 1 1 calc R
C29 C 0.8201(4) 0.4018(4) 0.4565(2) 0.0686(10) Uani 1 1 d .
H29 H 0.8592 0.4482 0.4178 0.082 Uiso 1 1 calc R
C30 C 0.8067(3) 0.4617(3) 0.5310(2) 0.0546(8) Uani 1 1 d .
H30 H 0.8374 0.5484 0.5424 0.066 Uiso 1 1 calc R
C31 C 0.9041(3) 0.5864(3) 0.75812(19) 0.0412(6) Uani 1 1 d .
C32 C 1.0044(3) 0.5619(3) 0.7539(2) 0.0543(8) Uani 1 1 d .
H32 H 0.9839 0.4884 0.7132 0.065 Uiso 1 1 calc R
C33 C 1.1343(3) 0.6457(4) 0.8095(3) 0.0732(11) Uani 1 1 d .
H33 H 1.2003 0.6284 0.8052 0.088 Uiso 1 1 calc R
C34 C 1.1666(4) 0.7532(4) 0.8703(3) 0.0851(13) Uani 1 1 d .
H34 H 1.2540 0.8086 0.9078 0.102 Uiso 1 1 calc R
C35 C 1.0691(4) 0.7798(4) 0.8763(3) 0.0813(12) Uani 1 1 d .
H35 H 1.0907 0.8529 0.9180 0.098 Uiso 1 1 calc R
C36 C 0.9392(3) 0.6970(3) 0.8201(2) 0.0591(8) Uani 1 1 d .
H36 H 0.8741 0.7159 0.8240 0.071 Uiso 1 1 calc R
C37 C 0.4749(3) 0.2587(2) 0.63386(18) 0.0380(6) Uani 1 1 d .
C38 C 0.3944(3) 0.1958(3) 0.5557(2) 0.0460(7) Uani 1 1 d .
C39 C 0.3029(3) 0.1359(3) 0.46220(19) 0.0432(6) Uani 1 1 d .
C40 C 0.1669(3) 0.0793(3) 0.4433(2) 0.0576(8) Uani 1 1 d .
H40 H 0.1361 0.0763 0.4932 0.069 Uiso 1 1 calc R
C41 C 0.0783(3) 0.0283(3) 0.3525(2) 0.0593(9) Uani 1 1 d .
H41 H -0.0116 -0.0080 0.3407 0.071 Uiso 1 1 calc R
C42 C 0.1243(3) 0.0318(3) 0.27958(19) 0.0464(7) Uani 1 1 d .
C43 C 0.2560(3) 0.0840(3) 0.2945(2) 0.0491(7) Uani 1 1 d .
H43 H 0.2851 0.0840 0.2440 0.059 Uiso 1 1 calc R
C44 C 0.3443(3) 0.1364(3) 0.3854(2) 0.0464(7) Uani 1 1 d .
H44 H 0.4340 0.1732 0.3959 0.056 Uiso 1 1 calc R

loop_
_atom_site_aniso_label
_atom_site_aniso_U_11
_atom_site_aniso_U_22
_atom_site_aniso_U_33
_atom_site_aniso_U_23
_atom_site_aniso_U_13
_atom_site_aniso_U_12
Fe1 0.0318(2) 0.0376(2) 0.0281(2) 0.00792(15) 0.00974(15) 0.01958(17)
P1 0.0313(3) 0.0407(4) 0.0276(3) 0.0061(3) 0.0081(3) 0.0206(3)
P2 0.0328(3) 0.0398(4) 0.0313(3) 0.0083(3) 0.0114(3) 0.0201(3)
O1 0.082(2) 0.153(3) 0.0424(15) -0.0007(16) 0.0084(14) 0.034(2)
O2 0.0472(16) 0.161(3) 0.0661(18) 0.0013(19) -0.0070(13) 0.0216(18)
N1 0.0534(18) 0.0704(19) 0.0452(16) 0.0061(14) 0.0012(13) 0.0168(15)
C1 0.0499(17) 0.0576(18) 0.0326(14) 0.0163(13) 0.0109(12) 0.0332(15)
C2 0.0497(17) 0.0563(18) 0.0446(16) 0.0245(14) 0.0185(13) 0.0360(15)
C3 0.0559(18) 0.0451(16) 0.0484(16) 0.0198(13) 0.0217(14) 0.0316(15)
C4 0.0490(17) 0.0505(17) 0.0505(17) 0.0255(14) 0.0257(14) 0.0262(15)
C5 0.0552(18) 0.0573(18) 0.0364(14) 0.0214(13) 0.0218(13) 0.0357(15)
C6 0.062(2) 0.079(2) 0.0406(17) 0.0122(16) -0.0048(15) 0.0385(19)
C7 0.063(2) 0.087(3) 0.068(2) 0.0334(19) 0.0279(17) 0.057(2)
C8 0.089(3) 0.0468(19) 0.076(2) 0.0188(17) 0.030(2) 0.0371(19)
C9 0.057(2) 0.067(2) 0.094(3) 0.033(2) 0.038(2) 0.0236(18)
C10 0.088(3) 0.085(2) 0.0482(18) 0.0272(17) 0.0407(18) 0.055(2)
C11 0.0428(15) 0.0483(16) 0.0427(15) 0.0191(13) 0.0184(12) 0.0273(13)
C12 0.0398(15) 0.0451(15) 0.0320(13) 0.0114(11) 0.0107(11) 0.0248(13)
C13 0.0416(15) 0.0410(15) 0.0345(14) 0.0058(11) 0.0148(12) 0.0203(13)
C14 0.0587(19) 0.0504(17) 0.0519(18) 0.0147(14) 0.0242(15) 0.0331(16)
C15 0.093(3) 0.051(2) 0.080(3) 0.0214(19) 0.052(2) 0.043(2)
C16 0.104(3) 0.0430(19) 0.069(2) -0.0026(18) 0.045(2) 0.021(2)
C17 0.071(2) 0.061(2) 0.0443(19) -0.0077(16) 0.0122(17) 0.011(2)
C18 0.0487(17) 0.0562(19) 0.0393(16) 0.0036(14) 0.0098(13) 0.0216(15)
C19 0.0354(14) 0.0424(15) 0.0388(14) 0.0085(12) 0.0113(11) 0.0234(12)
C20 0.0405(16) 0.0564(18) 0.0445(16) 0.0078(14) 0.0105(13) 0.0253(14)
C21 0.0371(17) 0.065(2) 0.063(2) 0.0018(17) 0.0026(15) 0.0232(16)
C22 0.0357(16) 0.064(2) 0.088(3) 0.0056(19) 0.0190(17) 0.0251(16)
C23 0.0490(19) 0.078(2) 0.072(2) 0.0137(19) 0.0341(18) 0.0336(18)
C24 0.0431(17) 0.068(2) 0.0476(17) 0.0069(15) 0.0142(14) 0.0287(16)
C25 0.0364(14) 0.0570(18) 0.0329(14) 0.0077(12) 0.0116(11) 0.0264(13)
C26 0.0451(16) 0.0552(19) 0.0433(16) 0.0062(14) 0.0146(13) 0.0272(15)
C27 0.058(2) 0.066(2) 0.057(2) -0.0049(17) 0.0138(16) 0.0342(18)
C28 0.072(2) 0.101(3) 0.0464(19) -0.0055(19) 0.0210(18) 0.052(2)
C29 0.070(2) 0.100(3) 0.0487(19) 0.0188(19) 0.0343(18) 0.045(2)
C30 0.0571(19) 0.068(2) 0.0465(17) 0.0152(15) 0.0261(15) 0.0320(17)
C31 0.0366(14) 0.0458(16) 0.0391(15) 0.0117(12) 0.0121(12) 0.0191(13)
C32 0.0396(16) 0.062(2) 0.0579(19) 0.0104(16) 0.0119(14) 0.0260(15)
C33 0.0379(18) 0.087(3) 0.084(3) 0.018(2) 0.0135(18) 0.0275(19)
C34 0.041(2) 0.075(3) 0.098(3) 0.008(2) 0.001(2) 0.0120(19)
C35 0.058(2) 0.055(2) 0.087(3) -0.011(2) 0.001(2) 0.0114(18)
C36 0.0472(18) 0.0538(19) 0.065(2) 0.0027(16) 0.0127(16) 0.0216(16)
C37 0.0368(14) 0.0382(14) 0.0400(15) 0.0074(12) 0.0130(12) 0.0202(12)
C38 0.0438(16) 0.0444(16) 0.0440(16) 0.0029(13) 0.0093(13) 0.0219(14)
C39 0.0430(16) 0.0347(14) 0.0414(15) 0.0006(12) 0.0050(12) 0.0178(13)
C40 0.0466(18) 0.063(2) 0.0444(17) 0.0002(15) 0.0158(14) 0.0144(16)
C41 0.0356(16) 0.064(2) 0.0531(19) 0.0004(16) 0.0078(14) 0.0108(15)
C42 0.0397(16) 0.0428(16) 0.0391(15) 0.0037(12) 0.0018(12) 0.0141(13)
C43 0.0522(18) 0.0535(18) 0.0411(16) 0.0051(13) 0.0144(13) 0.0279(15)
C44 0.0377(15) 0.0486(17) 0.0480(16) 0.0028(13) 0.0093(13) 0.0222(13)

loop_
_atom_type_symbol
_atom_type_description
_atom_type_scat_dispersion_real
_atom_type_scat_dispersion_imag
_atom_type_scat_source
C C 0.0033 0.0016 'International Tables Vol C Tables 4.2.6.8 and 6.1.1.4'
H H 0.0000 0.0000 'International Tables Vol C Tables 4.2.6.8 and 6.1.1.4'
N N 0.0061 0.0033 'International Tables Vol C Tables 4.2.6.8 and 6.1.1.4'
O O 0.0106 0.0060 'International Tables Vol C Tables 4.2.6.8 and 6.1.1.4'
P P 0.1023 0.0942 'International Tables Vol C Tables 4.2.6.8 and 6.1.1.4'
Fe Fe 0.3463 0.8444 'International Tables Vol C Tables 4.2.6.8 and 6.1.1.4'

loop_
_geom_angle_atom_site_label_1
_geom_angle_atom_site_label_2
_geom_angle_atom_site_label_3
_geom_angle
C37 Fe1 C4 94.30(12)
C37 Fe1 C3 88.00(12)
C4 Fe1 C3 39.77(11)
C37 Fe1 C5 130.76(12)
C4 Fe1 C5 39.03(11)
C3 Fe1 C5 65.56(11)
C37 Fe1 C1 153.52(12)
C4 Fe1 C1 65.84(12)
C3 Fe1 C1 65.53(12)
C5 Fe1 C1 38.98(11)
C37 Fe1 C2 117.85(12)
C4 Fe1 C2 66.03(11)
C3 Fe1 C2 38.82(11)
C5 Fe1 C2 65.50(11)
C1 Fe1 C2 39.27(11)
C37 Fe1 P1 82.26(8)
C4 Fe1 P1 109.69(8)
C3 Fe1 P1 147.21(9)
C5 Fe1 P1 97.94(8)
C1 Fe1 P1 119.94(8)
C2 Fe1 P1 159.20(8)
C37 Fe1 P2 87.90(8)
C4 Fe1 P2 163.75(8)
C3 Fe1 P2 124.44(8)
C5 Fe1 P2 141.34(9)
C1 Fe1 P2 106.46(9)
C2 Fe1 P2 98.74(8)
P1 Fe1 P2 86.56(3)
C19 P1 C12 104.81(12)
C19 P1 C13 99.63(12)
C12 P1 C13 99.89(12)
C19 P1 Fe1 119.30(9)
C12 P1 Fe1 106.13(9)
C13 P1 Fe1 124.17(9)
C31 P2 C25 99.88(13)
C31 P2 C11 101.16(13)
C25 P2 C11 103.60(12)
C31 P2 Fe1 122.44(9)
C25 P2 Fe1 118.18(10)
C11 P2 Fe1 108.92(9)
O2 N1 O1 122.6(3)
O2 N1 C42 118.6(3)
O1 N1 C42 118.8(3)
C5 C1 C2 107.8(3)
C5 C1 C6 125.7(3)
C2 C1 C6 125.5(3)
C5 C1 Fe1 70.52(15)
C2 C1 Fe1 70.44(15)
C6 C1 Fe1 133.2(2)
C3 C2 C1 108.0(3)
C3 C2 C7 126.0(3)
C1 C2 C7 125.1(3)
C3 C2 Fe1 70.43(16)
C1 C2 Fe1 70.30(15)
C7 C2 Fe1 132.9(2)
C2 C3 C4 107.9(3)
C2 C3 C8 126.7(3)
C4 C3 C8 125.3(3)
C2 C3 Fe1 70.75(16)
C4 C3 Fe1 69.19(16)
C8 C3 Fe1 129.0(2)
C5 C4 C3 107.8(3)
C5 C4 C9 127.1(3)
C3 C4 C9 124.8(3)
C5 C4 Fe1 71.53(16)
C3 C4 Fe1 71.05(16)
C9 C4 Fe1 127.5(2)
C4 C5 C1 108.4(2)
C4 C5 C10 125.9(3)
C1 C5 C10 125.1(3)
C4 C5 Fe1 69.44(15)
C1 C5 Fe1 70.50(15)
C10 C5 Fe1 132.8(2)
C1 C6 H6A 109.5
C1 C6 H6B 109.5
H6A C6 H6B 109.5
C1 C6 H6C 109.5
H6A C6 H6C 109.5
H6B C6 H6C 109.5
C2 C7 H7A 109.5
C2 C7 H7B 109.5
H7A C7 H7B 109.5
C2 C7 H7C 109.5
H7A C7 H7C 109.5
H7B C7 H7C 109.5
C3 C8 H8A 109.5
C3 C8 H8B 109.5
H8A C8 H8B 109.5
C3 C8 H8C 109.5
H8A C8 H8C 109.5
H8B C8 H8C 109.5
C4 C9 H9A 109.5
C4 C9 H9B 109.5
H9A C9 H9B 109.5
C4 C9 H9C 109.5
H9A C9 H9C 109.5
H9B C9 H9C 109.5
C5 C10 H10A 109.5
C5 C10 H10B 109.5
H10A C10 H10B 109.5
C5 C10 H10C 109.5
H10A C10 H10C 109.5
H10B C10 H10C 109.5
C12 C11 P2 110.38(18)
C12 C11 H11A 109.6
P2 C11 H11A 109.6
C12 C11 H11B 109.6
P2 C11 H11B 109.6
H11A C11 H11B 108.1
C11 C12 P1 107.11(17)
C11 C12 H12A 110.3
P1 C12 H12A 110.3
C11 C12 H12B 110.3
P1 C12 H12B 110.3
H12A C12 H12B 108.5
C18 C13 C14 118.1(3)
C18 C13 P1 120.4(2)
C14 C13 P1 121.4(2)
C15 C14 C13 120.4(3)
C15 C14 H14 119.8
C13 C14 H14 119.8
C16 C15 C14 120.4(4)
C16 C15 H15 119.8
C14 C15 H15 119.8
C15 C16 C17 120.4(3)
C15 C16 H16 119.8
C17 C16 H16 119.8
C16 C17 C18 119.6(3)
C16 C17 H17 120.2
C18 C17 H17 120.2
C13 C18 C17 121.0(3)
C13 C18 H18 119.5
C17 C18 H18 119.5
C20 C19 C24 117.6(3)
C20 C19 P1 122.5(2)
C24 C19 P1 119.9(2)
C19 C20 C21 120.7(3)
C19 C20 H20 119.6
C21 C20 H20 119.6
C22 C21 C20 120.4(3)
C22 C21 H21 119.8
C20 C21 H21 119.8
C23 C22 C21 119.9(3)
C23 C22 H22 120.1
C21 C22 H22 120.1
C22 C23 C24 120.1(3)
C22 C23 H23 119.9
C24 C23 H23 119.9
C23 C24 C19 121.3(3)
C23 C24 H24 119.4
C19 C24 H24 119.4
C26 C25 C30 118.7(3)
C26 C25 P2 119.9(2)
C30 C25 P2 121.4(2)
C25 C26 C27 120.3(3)
C25 C26 H26 119.9
C27 C26 H26 119.9
C28 C27 C26 120.6(3)
C28 C27 H27 119.7
C26 C27 H27 119.7
C27 C28 C29 119.5(3)
C27 C28 H28 120.2
C29 C28 H28 120.2
C30 C29 C28 120.2(3)
C30 C29 H29 119.9
C28 C29 H29 119.9
C29 C30 C25 120.6(3)
C29 C30 H30 119.7
C25 C30 H30 119.7
C36 C31 C32 117.7(3)
C36 C31 P2 120.7(2)
C32 C31 P2 121.5(2)
C33 C32 C31 120.7(3)
C33 C32 H32 119.6
C31 C32 H32 119.6
C34 C33 C32 120.7(4)
C34 C33 H33 119.7
C32 C33 H33 119.7
C33 C34 C35 119.9(3)
C33 C34 H34 120.1
C35 C34 H34 120.1
C34 C35 C36 119.7(4)
C34 C35 H35 120.1
C36 C35 H35 120.1
C35 C36 C31 121.3(3)
C35 C36 H36 119.3
C31 C36 H36 119.3
C38 C37 Fe1 178.3(3)
C37 C38 C39 173.5(3)
C44 C39 C40 117.4(3)
C44 C39 C38 121.5(3)
C40 C39 C38 121.0(3)
C41 C40 C39 121.2(3)
C41 C40 H40 119.4
C39 C40 H40 119.4
C42 C41 C40 119.0(3)
C42 C41 H41 120.5
C40 C41 H41 120.5
C41 C42 C43 121.9(3)
C41 C42 N1 118.8(3)
C43 C42 N1 119.2(3)
C42 C43 C44 118.9(3)
C42 C43 H43 120.6
C44 C43 H43 120.6
C43 C44 C39 121.6(3)
C43 C44 H44 119.2
C39 C44 H44 119.2

loop_
_geom_bond_atom_site_label_1
_geom_bond_atom_site_label_2
_geom_bond_distance
Fe1 C37 1.876(3)
Fe1 C4 2.095(3)
Fe1 C3 2.120(3)
Fe1 C5 2.122(3)
Fe1 C1 2.122(3)
Fe1 C2 2.124(3)
Fe1 P1 2.1857(8)
Fe1 P2 2.1911(8)
P1 C19 1.828(3)
P1 C12 1.839(3)
P1 C13 1.842(3)
P2 C31 1.840(3)
P2 C25 1.851(3)
P2 C11 1.857(3)
O1 N1 1.215(4)
O2 N1 1.208(4)
N1 C42 1.455(4)
C1 C5 1.416(4)
C1 C2 1.427(4)
C1 C6 1.499(4)
C2 C3 1.410(4)
C2 C7 1.501(4)
C3 C4 1.434(4)
C3 C8 1.494(4)
C4 C5 1.409(4)
C4 C9 1.489(4)
C5 C10 1.497(4)
C6 H6A 0.9600
C6 H6B 0.9600
C6 H6C 0.9600
C7 H7A 0.9600
C7 H7B 0.9600
C7 H7C 0.9600
C8 H8A 0.9600
C8 H8B 0.9600
C8 H8C 0.9600
C9 H9A 0.9600
C9 H9B 0.9600
C9 H9C 0.9600
C10 H10A 0.9600
C10 H10B 0.9600
C10 H10C 0.9600
C11 C12 1.519(4)
C11 H11A 0.9700
C11 H11B 0.9700
C12 H12A 0.9700
C12 H12B 0.9700
C13 C18 1.375(4)
C13 C14 1.396(4)
C14 C15 1.382(5)
C14 H14 0.9300
C15 C16 1.354(6)
C15 H15 0.9300
C16 C17 1.370(6)
C16 H16 0.9300
C17 C18 1.388(5)
C17 H17 0.9300
C18 H18 0.9300
C19 C20 1.377(4)
C19 C24 1.391(4)
C20 C21 1.391(4)
C20 H20 0.9300
C21 C22 1.363(5)
C21 H21 0.9300
C22 C23 1.362(5)
C22 H22 0.9300
C23 C24 1.378(4)
C23 H23 0.9300
C24 H24 0.9300
C25 C26 1.382(4)
C25 C30 1.391(4)
C26 C27 1.389(4)
C26 H26 0.9300
C27 C28 1.369(5)
C27 H27 0.9300
C28 C29 1.382(5)
C28 H28 0.9300
C29 C30 1.380(4)
C29 H29 0.9300
C30 H30 0.9300
C31 C36 1.389(4)
C31 C32 1.392(4)
C32 C33 1.385(5)
C32 H32 0.9300
C33 C34 1.362(6)
C33 H33 0.9300
C34 C35 1.381(6)
C34 H34 0.9300
C35 C36 1.385(5)
C35 H35 0.9300
C36 H36 0.9300
C37 C38 1.220(4)
C38 C39 1.419(4)
C39 C44 1.394(4)
C39 C40 1.401(4)
C40 C41 1.374(4)
C40 H40 0.9300
C41 C42 1.368(4)
C41 H41 0.9300
C42 C43 1.368(4)
C43 C44 1.373(4)
C43 H43 0.9300
C44 H44 0.9300

loop_
_geom_torsion_atom_site_label_1
_geom_torsion_atom_site_label_2
_geom_torsion_atom_site_label_3
_geom_torsion_atom_site_label_4
_geom_torsion
C37 Fe1 P1 C19 58.45(13)
C4 Fe1 P1 C19 -33.37(14)
C3 Fe1 P1 C19 -15.53(19)
C5 Fe1 P1 C19 -71.82(13)
C1 Fe1 P1 C19 -106.18(14)
C2 Fe1 P1 C19 -107.5(3)
P2 Fe1 P1 C19 146.79(10)
C37 Fe1 P1 C12 -59.41(12)
C4 Fe1 P1 C12 -151.23(13)
C3 Fe1 P1 C12 -133.39(18)
C5 Fe1 P1 C12 170.32(12)
C1 Fe1 P1 C12 135.96(13)
C2 Fe1 P1 C12 134.6(2)
P2 Fe1 P1 C12 28.93(10)
C37 Fe1 P1 C13 -173.76(14)
C4 Fe1 P1 C13 94.42(14)
C3 Fe1 P1 C13 112.26(18)
C5 Fe1 P1 C13 55.97(14)
C1 Fe1 P1 C13 21.61(15)
C2 Fe1 P1 C13 20.3(3)
P2 Fe1 P1 C13 -85.42(11)
C37 Fe1 P2 C31 -167.78(13)
C4 Fe1 P2 C31 -69.6(3)
C3 Fe1 P2 C31 -81.66(15)
C5 Fe1 P2 C31 11.43(17)
C1 Fe1 P2 C31 -10.39(14)
C2 Fe1 P2 C31 -49.92(14)
P1 Fe1 P2 C31 109.85(11)
C37 Fe1 P2 C25 -42.95(12)
C4 Fe1 P2 C25 55.2(3)
C3 Fe1 P2 C25 43.17(14)
C5 Fe1 P2 C25 136.26(15)
C1 Fe1 P2 C25 114.44(13)
C2 Fe1 P2 C25 74.91(13)
P1 Fe1 P2 C25 -125.32(10)
C37 Fe1 P2 C11 74.80(13)
C4 Fe1 P2 C11 173.0(3)
C3 Fe1 P2 C11 160.93(14)
C5 Fe1 P2 C11 -105.98(16)
C1 Fe1 P2 C11 -127.81(13)
C2 Fe1 P2 C11 -167.33(13)
P1 Fe1 P2 C11 -7.57(10)
C37 Fe1 C1 C5 -81.2(3)
C4 Fe1 C1 C5 -36.95(17)
C3 Fe1 C1 C5 -80.78(19)
C2 Fe1 C1 C5 -118.0(3)
P1 Fe1 C1 C5 62.71(18)
P2 Fe1 C1 C5 158.33(15)
C37 Fe1 C1 C2 36.9(3)
C4 Fe1 C1 C2 81.10(19)
C3 Fe1 C1 C2 37.27(17)
C5 Fe1 C1 C2 118.0(3)
P1 Fe1 C1 C2 -179.24(14)
P2 Fe1 C1 C2 -83.62(17)
C37 Fe1 C1 C6 157.6(3)
C4 Fe1 C1 C6 -158.1(3)
C3 Fe1 C1 C6 158.1(3)
C5 Fe1 C1 C6 -121.2(4)
C2 Fe1 C1 C6 120.8(4)
P1 Fe1 C1 C6 -58.5(3)
P2 Fe1 C1 C6 37.2(3)
C5 C1 C2 C3 0.3(3)
C6 C1 C2 C3 169.7(3)
Fe1 C1 C2 C3 -60.61(19)
C5 C1 C2 C7 -169.8(3)
C6 C1 C2 C7 -0.5(5)
Fe1 C1 C2 C7 129.2(3)
C5 C1 C2 Fe1 60.92(18)
C6 C1 C2 Fe1 -129.7(3)
C37 Fe1 C2 C3 -44.0(2)
C4 Fe1 C2 C3 37.87(17)
C5 Fe1 C2 C3 80.85(18)
C1 Fe1 C2 C3 118.4(2)
P1 Fe1 C2 C3 120.3(2)
P2 Fe1 C2 C3 -136.20(16)
C37 Fe1 C2 C1 -162.40(17)
C4 Fe1 C2 C1 -80.57(19)
C3 Fe1 C2 C1 -118.4(2)
C5 Fe1 C2 C1 -37.59(17)
P1 Fe1 C2 C1 1.8(3)
P2 Fe1 C2 C1 105.36(16)
C37 Fe1 C2 C7 77.5(3)
C4 Fe1 C2 C7 159.3(4)
C3 Fe1 C2 C7 121.5(4)
C5 Fe1 C2 C7 -157.7(4)
C1 Fe1 C2 C7 -120.1(4)
P1 Fe1 C2 C7 -118.2(3)
P2 Fe1 C2 C7 -14.7(3)
C1 C2 C3 C4 1.1(3)
C7 C2 C3 C4 171.1(3)
Fe1 C2 C3 C4 -59.47(19)
C1 C2 C3 C8 -174.7(3)
C7 C2 C3 C8 -4.6(5)
Fe1 C2 C3 C8 124.8(3)
C1 C2 C3 Fe1 60.53(18)
C7 C2 C3 Fe1 -129.4(3)
C37 Fe1 C3 C2 142.12(18)
C4 Fe1 C3 C2 -118.7(2)
C5 Fe1 C3 C2 -80.70(18)
C1 Fe1 C3 C2 -37.70(17)
P1 Fe1 C3 C2 -145.52(15)
P2 Fe1 C3 C2 56.05(19)
C37 Fe1 C3 C4 -99.16(19)
C5 Fe1 C3 C4 38.02(17)
C1 Fe1 C3 C4 81.02(19)
C2 Fe1 C3 C4 118.7(2)
P1 Fe1 C3 C4 -26.8(3)
P2 Fe1 C3 C4 174.77(14)
C37 Fe1 C3 C8 20.0(3)
C4 Fe1 C3 C8 119.2(4)
C5 Fe1 C3 C8 157.2(3)
C1 Fe1 C3 C8 -159.8(3)
C2 Fe1 C3 C8 -122.1(4)
P1 Fe1 C3 C8 92.4(3)
P2 Fe1 C3 C8 -66.0(3)
C2 C3 C4 C5 -2.0(3)
C8 C3 C4 C5 173.8(3)
Fe1 C3 C4 C5 -62.49(19)
C2 C3 C4 C9 -176.6(3)
C8 C3 C4 C9 -0.7(5)
Fe1 C3 C4 C9 123.0(3)
C2 C3 C4 Fe1 60.45(19)
C8 C3 C4 Fe1 -123.7(3)
C37 Fe1 C4 C5 -161.27(17)
C3 Fe1 C4 C5 117.1(2)
C1 Fe1 C4 C5 36.90(16)
C2 Fe1 C4 C5 80.08(18)
P1 Fe1 C4 C5 -77.97(16)
P2 Fe1 C4 C5 101.5(3)
C37 Fe1 C4 C3 81.66(18)
C5 Fe1 C4 C3 -117.1(2)
C1 Fe1 C4 C3 -80.17(18)
C2 Fe1 C4 C3 -36.98(17)
P1 Fe1 C4 C3 164.97(15)
P2 Fe1 C4 C3 -15.6(4)
C37 Fe1 C4 C9 -38.2(3)
C3 Fe1 C4 C9 -119.8(4)
C5 Fe1 C4 C9 123.1(4)
C1 Fe1 C4 C9 160.0(3)
C2 Fe1 C4 C9 -156.8(3)
P1 Fe1 C4 C9 45.1(3)
P2 Fe1 C4 C9 -135.4(3)
C3 C4 C5 C1 2.2(3)
C9 C4 C5 C1 176.6(3)
Fe1 C4 C5 C1 -59.94(19)
C3 C4 C5 C10 -169.2(3)
C9 C4 C5 C10 5.1(5)
Fe1 C4 C5 C10 128.6(3)
C3 C4 C5 Fe1 62.18(19)
C9 C4 C5 Fe1 -123.5(3)
C2 C1 C5 C4 -1.6(3)
C6 C1 C5 C4 -170.9(3)
Fe1 C1 C5 C4 59.28(19)
C2 C1 C5 C10 170.0(3)
C6 C1 C5 C10 0.6(5)
Fe1 C1 C5 C10 -129.2(3)
C2 C1 C5 Fe1 -60.87(18)
C6 C1 C5 Fe1 129.8(3)
C37 Fe1 C5 C4 25.0(2)
C3 Fe1 C5 C4 -38.73(17)
C1 Fe1 C5 C4 -119.4(2)
C2 Fe1 C5 C4 -81.56(18)
P1 Fe1 C5 C4 111.61(16)
P2 Fe1 C5 C4 -153.96(14)
C37 Fe1 C5 C1 144.43(18)
C4 Fe1 C5 C1 119.4(2)
C3 Fe1 C5 C1 80.70(18)
C2 Fe1 C5 C1 37.87(17)
P1 Fe1 C5 C1 -128.97(16)
P2 Fe1 C5 C1 -34.5(2)
C37 Fe1 C5 C10 -95.4(3)
C4 Fe1 C5 C10 -120.4(4)
C3 Fe1 C5 C10 -159.1(4)
C1 Fe1 C5 C10 120.2(4)
C2 Fe1 C5 C10 158.1(4)
P1 Fe1 C5 C10 -8.8(3)
P2 Fe1 C5 C10 85.7(3)
C31 P2 C11 C12 -151.00(19)
C25 P2 C11 C12 105.8(2)
Fe1 P2 C11 C12 -20.8(2)
P2 C11 C12 P1 43.4(2)
C19 P1 C12 C11 -176.12(18)
C13 P1 C12 C11 81.1(2)
Fe1 P1 C12 C11 -49.01(19)
C19 P1 C13 C18 144.0(2)
C12 P1 C13 C18 -109.0(2)
Fe1 P1 C13 C18 8.3(3)
C19 P1 C13 C14 -39.6(3)
C12 P1 C13 C14 67.4(2)
Fe1 P1 C13 C14 -175.25(19)
C18 C13 C14 C15 -1.2(4)
P1 C13 C14 C15 -177.7(2)
C13 C14 C15 C16 1.7(5)
C14 C15 C16 C17 -0.8(6)
C15 C16 C17 C18 -0.7(6)
C14 C13 C18 C17 -0.2(4)
P1 C13 C18 C17 176.3(3)
C16 C17 C18 C13 1.2(5)
C12 P1 C19 C20 32.3(3)
C13 P1 C19 C20 135.3(2)
Fe1 P1 C19 C20 -86.2(2)
C12 P1 C19 C24 -149.0(2)
C13 P1 C19 C24 -46.0(3)
Fe1 P1 C19 C24 92.5(2)
C24 C19 C20 C21 1.2(4)
P1 C19 C20 C21 179.8(2)
C19 C20 C21 C22 -1.0(5)
C20 C21 C22 C23 -0.1(5)
C21 C22 C23 C24 1.1(6)
C22 C23 C24 C19 -0.9(5)
C20 C19 C24 C23 -0.2(5)
P1 C19 C24 C23 -178.9(3)
C31 P2 C25 C26 119.4(2)
C11 P2 C25 C26 -136.5(2)
Fe1 P2 C25 C26 -15.9(3)
C31 P2 C25 C30 -59.5(3)
C11 P2 C25 C30 44.6(3)
Fe1 P2 C25 C30 165.1(2)
C30 C25 C26 C27 -0.2(4)
P2 C25 C26 C27 -179.2(2)
C25 C26 C27 C28 -0.5(5)
C26 C27 C28 C29 0.8(5)
C27 C28 C29 C30 -0.4(6)
C28 C29 C30 C25 -0.3(5)
C26 C25 C30 C29 0.6(4)
P2 C25 C30 C29 179.6(3)
C25 P2 C31 C36 155.5(3)
C11 P2 C31 C36 49.4(3)
Fe1 P2 C31 C36 -71.7(3)
C25 P2 C31 C32 -28.6(3)
C11 P2 C31 C32 -134.7(3)
Fe1 P2 C31 C32 104.2(2)
C36 C31 C32 C33 -0.3(5)
P2 C31 C32 C33 -176.3(3)
C31 C32 C33 C34 0.8(6)
C32 C33 C34 C35 -0.5(7)
C33 C34 C35 C36 -0.2(7)
C34 C35 C36 C31 0.7(6)
C32 C31 C36 C35 -0.5(5)
P2 C31 C36 C35 175.6(3)
C4 Fe1 C37 C38 26(9)
C3 Fe1 C37 C38 66(9)
C5 Fe1 C37 C38 11(9)
C1 Fe1 C37 C38 66(9)
C2 Fe1 C37 C38 92(9)
P1 Fe1 C37 C38 -83(9)
P2 Fe1 C37 C38 -170(9)
Fe1 C37 C38 C39 119(8)
C37 C38 C39 C44 76(3)
C37 C38 C39 C40 -101(3)
C44 C39 C40 C41 -1.0(5)
C38 C39 C40 C41 175.8(3)
C39 C40 C41 C42 0.8(5)
C40 C41 C42 C43 0.3(5)
C40 C41 C42 N1 178.5(3)
O2 N1 C42 C41 9.6(5)
O1 N1 C42 C41 -171.4(4)
O2 N1 C42 C43 -172.1(3)
O1 N1 C42 C43 6.9(5)
C41 C42 C43 C44 -1.2(5)
N1 C42 C43 C44 -179.4(3)
C42 C43 C44 C39 1.0(5)
C40 C39 C44 C43 0.1(4)
C38 C39 C44 C43 -176.7(3)
